data_7061036
loop_
_publ_author_name
'Hamdi, N.'
'Slimani, I.'
'Mansour, L.'
'Alresheedi, Faisal'
'G\"urb\"uz, N.'
'\"Ozdemir, I.'

_publ_section_title
;
 N-Heterocyclic carbene-palladium-PEPPSI complexes and their catalytic
 activity in the direct C--H bond activation of heteroarene derivatives
 with aryl bromides: synthesis, and antimicrobial and antioxidant
 activities
;
_journal_issue 45
_journal_name_full 'New Journal of Chemistry'
_journal_page_first 21248
_journal_page_last 21262
_journal_paper_doi 10.1039/D1NJ04606C
_journal_volume 45
_journal_year 2021
_chemical_formula_moiety 'C27 H27 Cl2 N3 Pd'
_chemical_formula_sum 'C27 H27 Cl2 N3 Pd'
_chemical_formula_weight 570.81
_space_group_crystal_system monoclinic
_space_group_IT_number 14
_space_group_name_Hall '-P 2yn'
_space_group_name_H-M_alt 'P 1 21/n 1'
_atom_sites_solution_hydrogens geom
_atom_sites_solution_primary direct
_atom_sites_solution_secondary difmap
_audit_block_doi 10.5517/ccdc.csd.cc27zbzk
_audit_creation_method SHELXL-2018/3
_audit_update_record
;
2021-05-19 deposited with the CCDC.	2021-11-03 downloaded from the CCDC.
;
_cell_angle_alpha 90
_cell_angle_beta 93.781(3)
_cell_angle_gamma 90
_cell_formula_units_Z 4
_cell_length_a 9.2530(4)
_cell_length_b 12.4840(6)
_cell_length_c 21.9892(9)
_cell_measurement_reflns_used 12953
_cell_measurement_temperature 296(2)
_cell_measurement_theta_max 28.09
_cell_measurement_theta_min 1.85
_cell_volume 2534.54(19)
_computing_cell_refinement X-AREA
_computing_data_collection 'X-AREA (Stoe & Cie, 2002)'
_computing_data_reduction 'X-RED32 (Stoe & Cie, 2002)'
_computing_molecular_graphics 'OLEX2 (Dolomanov et al., 2009)'
_computing_publication_material 'OLEX2 (Dolomanov et al., 2009) and PLATON (Spek, 2009)'
_computing_structure_refinement 'SHELXL-2018/3 (Sheldrick, 2015)'
_computing_structure_solution 'SIR-2019 (Burla et al., 2015)'
_diffrn_ambient_temperature 296(2)
_diffrn_detector_area_resol_mean 6.67
_diffrn_measured_fraction_theta_full 0.998
_diffrn_measured_fraction_theta_max 0.994
_diffrn_measurement_device_type 'STOE IPDS 2'
_diffrn_measurement_method '\w scans'
_diffrn_radiation_collimation '0.8 mm diameter, multiple pinhole'
_diffrn_radiation_monochromator 'plane graphite'
_diffrn_radiation_type MoK\a
_diffrn_radiation_wavelength 0.71073
_diffrn_reflns_av_R_equivalents 0.0416
_diffrn_reflns_av_unetI/netI 0.0529
_diffrn_reflns_Laue_measured_fraction_full 0.998
_diffrn_reflns_Laue_measured_fraction_max 0.994
_diffrn_reflns_limit_h_max 12
_diffrn_reflns_limit_h_min -12
_diffrn_reflns_limit_k_max 15
_diffrn_reflns_limit_k_min -16
_diffrn_reflns_limit_l_max 28
_diffrn_reflns_limit_l_min -26
_diffrn_reflns_number 14031
_diffrn_reflns_point_group_measured_fraction_full 0.998
_diffrn_reflns_point_group_measured_fraction_max 0.994
_diffrn_reflns_theta_full 25.242
_diffrn_reflns_theta_max 27.661
_diffrn_reflns_theta_min 1.877
_diffrn_source 'sealed X-ray tube, 12 x 0.4 mm long-fine focus'
_exptl_absorpt_coefficient_mu 0.963
_exptl_absorpt_correction_T_max 0.8883
_exptl_absorpt_correction_T_min 0.6503
_exptl_absorpt_correction_type integration
_exptl_absorpt_process_details 'X-RED32 (Stoe & Cie, 2002)'
_exptl_crystal_colour yellow
_exptl_crystal_density_diffrn 1.496
_exptl_crystal_description prism
_exptl_crystal_F_000 1160
_exptl_crystal_size_max 0.760
_exptl_crystal_size_mid 0.190
_exptl_crystal_size_min 0.150
_refine_diff_density_max 0.469
_refine_diff_density_min -0.384
_refine_diff_density_rms 0.063
_refine_ls_extinction_method none
_refine_ls_goodness_of_fit_ref 0.882
_refine_ls_hydrogen_treatment constr
_refine_ls_matrix_type full
_refine_ls_number_parameters 311
_refine_ls_number_reflns 5878
_refine_ls_number_restraints 44
_refine_ls_restrained_S_all 0.896
_refine_ls_R_factor_all 0.0721
_refine_ls_R_factor_gt 0.0367
_refine_ls_shift/su_max 0.001
_refine_ls_shift/su_mean 0.000
_refine_ls_structure_factor_coef Fsqd
_refine_ls_weighting_details 'w=1/[\s^2^(Fo^2^)+(0.0411P)^2^] where P=(Fo^2^+2Fc^2^)/3'
_refine_ls_weighting_scheme calc
_refine_ls_wR_factor_gt 0.0748
_refine_ls_wR_factor_ref 0.0826
_reflns_Friedel_coverage 0.000
_reflns_number_gt 3772
_reflns_number_total 5878
_reflns_threshold_expression 'I > 2\s(I)'
_cod_data_source_file d1nj04606c2.cif
_cod_data_source_block namiko140
_cod_depositor_comments 'Adding full bibliography for 7061036.cif.'
_cod_original_sg_symbol_H-M 'P 21/n'
_cod_database_code 7061036
_shelx_shelxl_version_number 2018/3
_shelx_space_group_comment
;
The symmetry employed for this shelxl refinement is uniquely defined
by the following loop, which should always be used as a source of
symmetry information in preference to the above space-group names.
They are only intended as comments.
;
_shelx_estimated_absorpt_t_min 0.528
_shelx_estimated_absorpt_t_max 0.869

loop_
_space_group_symop_operation_xyz
'x, y, z'
'-x+1/2, y+1/2, -z+1/2'
'-x, -y, -z'
'x-1/2, -y-1/2, z-1/2'

loop_
_atom_site_label
_atom_site_type_symbol
_atom_site_fract_x
_atom_site_fract_y
_atom_site_fract_z
_atom_site_U_iso_or_equiv
_atom_site_adp_type
_atom_site_occupancy
_atom_site_site_symmetry_order
_atom_site_calc_flag
_atom_site_refinement_flags_posn
_atom_site_refinement_flags_adp
_atom_site_refinement_flags_occupancy
_atom_site_disorder_assembly
_atom_site_disorder_group
Pd1 Pd 0.18452(3) 0.43735(2) 0.68360(2) 0.05121(9) Uani 1 1 d . . . . .
Cl1 Cl 0.06970(9) 0.36012(8) 0.59867(4) 0.0669(2) Uani 1 1 d . . . . .
Cl2 Cl 0.29624(11) 0.51637(8) 0.76857(4) 0.0769(3) Uani 1 1 d . . . . .
N1 N 0.3276(2) 0.5702(2) 0.59193(11) 0.0475(6) Uani 1 1 d . . . . .
N2 N 0.4773(3) 0.4593(2) 0.63919(12) 0.0503(6) Uani 1 1 d . . . . .
N3 N 0.0282(3) 0.3715(2) 0.73703(13) 0.0574(7) Uani 1 1 d . . . . .
C1 C 0.3376(3) 0.4926(2) 0.63429(14) 0.0477(7) Uani 1 1 d . . . . .
C2 C 0.4625(3) 0.5869(2) 0.56826(15) 0.0473(7) Uani 1 1 d . . . . .
C3 C 0.5071(3) 0.6550(3) 0.52317(15) 0.0553(8) Uani 1 1 d . . . . .
H3 H 0.443501 0.702089 0.502406 0.066 Uiso 1 1 calc R U . . .
C4 C 0.6521(4) 0.6488(3) 0.51093(16) 0.0614(9) Uani 1 1 d . . . . .
H4 H 0.686380 0.692731 0.480895 0.074 Uiso 1 1 calc R U . . .
C5 C 0.7467(3) 0.5799(3) 0.54177(17) 0.0624(9) Uani 1 1 d . . . . .
H5 H 0.843152 0.579207 0.532336 0.075 Uiso 1 1 calc R U . . .
C6 C 0.7029(3) 0.5118(3) 0.58619(16) 0.0577(8) Uani 1 1 d . . . . .
H6 H 0.767196 0.465197 0.606938 0.069 Uiso 1 1 calc R U . . .
C7 C 0.5570(3) 0.5163(2) 0.59847(14) 0.0490(7) Uani 1 1 d . . . . .
C8 C 0.1952(3) 0.6271(3) 0.57220(19) 0.0677(9) Uani 1 1 d D U . . .
H8A H 0.113404 0.579819 0.576656 0.081 Uiso 1 1 calc R U . . .
H8B H 0.198023 0.643997 0.529234 0.081 Uiso 1 1 calc R U . . .
C9 C 0.1705(4) 0.7291(3) 0.60649(19) 0.0903(11) Uani 1 1 d D U . . .
H9A H 0.086602 0.756690 0.581762 0.108 Uiso 0.537(7) 1 calc R U P A 1
H9B H 0.201268 0.706515 0.648014 0.108 Uiso 0.463(7) 1 calc R U P A 2
C10A C 0.1054(10) 0.7188(6) 0.6646(3) 0.099(2) Uani 0.537(7) 1 d D U P A 1
H10A H 0.177468 0.695605 0.695153 0.149 Uiso 0.537(7) 1 calc R U P A 1
H10B H 0.028502 0.667056 0.660890 0.149 Uiso 0.537(7) 1 calc R U P A 1
H10C H 0.067163 0.786791 0.676044 0.149 Uiso 0.537(7) 1 calc R U P A 1
C10B C 0.0200(5) 0.7573(6) 0.6145(6) 0.101(2) Uani 0.463(7) 1 d D U P A 2
H10D H 0.016661 0.814895 0.643310 0.152 Uiso 0.463(7) 1 calc R U P A 2
H10E H -0.029870 0.696218 0.629316 0.152 Uiso 0.463(7) 1 calc R U P A 2
H10F H -0.025786 0.779491 0.576094 0.152 Uiso 0.463(7) 1 calc R U P A 2
C11 C 0.2713(5) 0.8167(3) 0.5985(2) 0.0985(14) Uani 1 1 d D U . . .
H11A H 0.243702 0.877422 0.621917 0.148 Uiso 1 1 calc R U . . .
H11B H 0.269457 0.835910 0.556222 0.148 Uiso 1 1 calc R U . . .
H11C H 0.367357 0.794523 0.612238 0.148 Uiso 1 1 calc R U . . .
C12 C 0.5367(4) 0.3751(3) 0.67910(16) 0.0589(8) Uani 1 1 d . . . . .
H12A H 0.471110 0.362737 0.711011 0.071 Uiso 1 1 calc R U . . .
H12B H 0.628212 0.399382 0.698372 0.071 Uiso 1 1 calc R U . . .
C13 C 0.5609(3) 0.2713(3) 0.64709(15) 0.0547(8) Uani 1 1 d . . . . .
C14 C 0.6969(4) 0.2386(3) 0.63494(16) 0.0602(8) Uani 1 1 d . . . . .
H14 H 0.775238 0.282298 0.646721 0.072 Uiso 1 1 calc R U . . .
C15 C 0.7228(4) 0.1412(3) 0.60520(17) 0.0599(9) Uani 1 1 d . . . . .
C16 C 0.8636(4) 0.1062(3) 0.5934(2) 0.0804(12) Uani 1 1 d . . . . .
H16 H 0.942965 0.148850 0.605235 0.097 Uiso 1 1 calc R U . . .
C17 C 0.8847(5) 0.0116(4) 0.5652(2) 0.0924(14) Uani 1 1 d . . . . .
H17 H 0.978119 -0.010152 0.557843 0.111 Uiso 1 1 calc R U . . .
C18 C 0.7680(6) -0.0528(4) 0.5473(2) 0.0897(13) Uani 1 1 d . . . . .
H18 H 0.783810 -0.117482 0.527887 0.108 Uiso 1 1 calc R U . . .
C19 C 0.6314(5) -0.0231(3) 0.5576(2) 0.0807(11) Uani 1 1 d . . . . .
H19 H 0.554355 -0.067429 0.545099 0.097 Uiso 1 1 calc R U . . .
C20 C 0.6041(4) 0.0755(3) 0.58745(17) 0.0629(9) Uani 1 1 d . . . . .
C21 C 0.4643(4) 0.1093(3) 0.6014(2) 0.0733(11) Uani 1 1 d . . . . .
H21 H 0.384925 0.065959 0.590522 0.088 Uiso 1 1 calc R U . . .
C22 C 0.4436(4) 0.2030(3) 0.63001(18) 0.0660(10) Uani 1 1 d . . . . .
H22 H 0.350348 0.223054 0.638673 0.079 Uiso 1 1 calc R U . . .
C23 C 0.0233(4) 0.2654(3) 0.74298(18) 0.0659(9) Uani 1 1 d . . . . .
H23 H 0.088292 0.223586 0.722873 0.079 Uiso 1 1 calc R U . . .
C24 C -0.0744(5) 0.2160(4) 0.7778(2) 0.0837(12) Uani 1 1 d . . . . .
H24 H -0.074628 0.141868 0.781711 0.100 Uiso 1 1 calc R U . . .
C25 C -0.1713(4) 0.2768(5) 0.80653(19) 0.0886(14) Uani 1 1 d . . . . .
H25 H -0.238472 0.244551 0.830341 0.106 Uiso 1 1 calc R U . . .
C26 C -0.1688(4) 0.3848(4) 0.80005(19) 0.0807(12) Uani 1 1 d . . . . .
H26 H -0.235480 0.427596 0.818586 0.097 Uiso 1 1 calc R U . . .
C27 C -0.0656(4) 0.4301(3) 0.76546(17) 0.0689(10) Uani 1 1 d . . . . .
H27 H -0.061856 0.504308 0.762029 0.083 Uiso 1 1 calc R U . . .

loop_
_atom_site_aniso_label
_atom_site_aniso_U_11
_atom_site_aniso_U_22
_atom_site_aniso_U_33
_atom_site_aniso_U_23
_atom_site_aniso_U_13
_atom_site_aniso_U_12
Pd1 0.04866(13) 0.05033(13) 0.05637(15) -0.00023(13) 0.01654(10) -0.00533(12)
Cl1 0.0576(4) 0.0787(6) 0.0655(6) -0.0054(5) 0.0130(4) -0.0187(4)
Cl2 0.0883(6) 0.0812(6) 0.0629(6) -0.0119(5) 0.0176(5) -0.0222(5)
N1 0.0435(12) 0.0471(14) 0.0526(14) 0.0000(12) 0.0081(11) -0.0034(11)
N2 0.0448(13) 0.0520(15) 0.0549(16) 0.0026(12) 0.0094(12) -0.0034(11)
N3 0.0516(14) 0.0651(18) 0.0569(17) 0.0026(14) 0.0145(13) -0.0042(13)
C1 0.0470(16) 0.0464(17) 0.0506(18) -0.0070(14) 0.0088(14) -0.0047(13)
C2 0.0449(15) 0.0474(17) 0.0506(17) -0.0050(14) 0.0093(14) -0.0060(13)
C3 0.0603(18) 0.0520(18) 0.054(2) -0.0018(16) 0.0099(16) -0.0061(15)
C4 0.064(2) 0.064(2) 0.059(2) -0.0026(18) 0.0190(18) -0.0176(18)
C5 0.0460(16) 0.074(2) 0.069(2) -0.0074(19) 0.0172(17) -0.0149(17)
C6 0.0447(16) 0.066(2) 0.063(2) -0.0085(18) 0.0078(16) -0.0037(15)
C7 0.0481(16) 0.0508(16) 0.0489(18) -0.0075(15) 0.0091(14) -0.0074(14)
C8 0.0553(17) 0.0503(16) 0.100(3) 0.0044(17) 0.0222(18) 0.0021(14)
C9 0.083(2) 0.0621(18) 0.130(3) -0.008(2) 0.039(2) 0.0006(16)
C10A 0.101(4) 0.076(4) 0.125(5) -0.015(3) 0.042(4) 0.006(4)
C10B 0.080(3) 0.077(4) 0.149(6) -0.018(4) 0.029(4) 0.014(3)
C11 0.098(3) 0.066(2) 0.135(4) -0.018(2) 0.034(3) -0.011(2)
C12 0.0563(18) 0.068(2) 0.052(2) 0.0055(17) -0.0001(16) 0.0021(16)
C13 0.0545(17) 0.0565(19) 0.0530(19) 0.0074(16) 0.0034(15) -0.0025(15)
C14 0.0567(18) 0.057(2) 0.066(2) 0.0046(17) -0.0006(17) -0.0063(16)
C15 0.0618(19) 0.0537(19) 0.064(2) 0.0043(17) 0.0037(17) -0.0045(16)
C16 0.072(2) 0.070(2) 0.102(3) -0.008(2) 0.025(2) -0.0023(19)
C17 0.094(3) 0.083(3) 0.104(4) -0.008(3) 0.032(3) 0.007(3)
C18 0.114(4) 0.074(3) 0.081(3) -0.017(2) 0.011(3) 0.007(3)
C19 0.099(3) 0.062(2) 0.079(3) 0.000(2) -0.009(2) -0.008(2)
C20 0.073(2) 0.056(2) 0.059(2) 0.0056(18) -0.0019(18) -0.0047(18)
C21 0.064(2) 0.062(2) 0.092(3) 0.010(2) -0.012(2) -0.0172(18)
C22 0.0518(18) 0.064(2) 0.083(3) 0.012(2) 0.0047(18) -0.0024(16)
C23 0.064(2) 0.061(2) 0.074(2) 0.0107(19) 0.0130(19) -0.0036(17)
C24 0.081(3) 0.086(3) 0.084(3) 0.032(2) 0.008(2) -0.015(2)
C25 0.068(2) 0.136(4) 0.064(3) 0.012(3) 0.017(2) -0.032(3)
C26 0.058(2) 0.123(4) 0.062(2) -0.015(2) 0.0169(19) -0.008(2)
C27 0.0588(19) 0.084(3) 0.066(2) -0.010(2) 0.0143(17) -0.0048(19)

loop_
_atom_type_symbol
_atom_type_description
_atom_type_scat_dispersion_real
_atom_type_scat_dispersion_imag
_atom_type_scat_source
C C 0.0033 0.0016 'International Tables Vol C Tables 4.2.6.8 and 6.1.1.4'
H H 0.0000 0.0000 'International Tables Vol C Tables 4.2.6.8 and 6.1.1.4'
Cl Cl 0.1484 0.1585 'International Tables Vol C Tables 4.2.6.8 and 6.1.1.4'
N N 0.0061 0.0033 'International Tables Vol C Tables 4.2.6.8 and 6.1.1.4'
Pd Pd -0.9988 1.0072 'International Tables Vol C Tables 4.2.6.8 and 6.1.1.4'

loop_
_citation_id
_citation_doi
_citation_year
1 10.1039/D1NJ04606C 2021

loop_
_geom_angle_atom_site_label_1
_geom_angle_atom_site_label_2
_geom_angle_atom_site_label_3
_geom_angle
_geom_angle_site_symmetry_1
_geom_angle_site_symmetry_3
_geom_angle_publ_flag
C1 Pd1 N3 177.04(12) . . ?
C1 Pd1 Cl2 89.78(10) . . ?
N3 Pd1 Cl2 90.15(8) . . ?
C1 Pd1 Cl1 90.58(9) . . ?
N3 Pd1 Cl1 89.54(8) . . ?
Cl2 Pd1 Cl1 179.10(4) . . ?
C1 N1 C2 110.1(2) . . ?
C1 N1 C8 125.2(2) . . ?
C2 N1 C8 124.8(3) . . ?
C1 N2 C7 109.6(3) . . ?
C1 N2 C12 126.2(2) . . ?
C7 N2 C12 124.2(2) . . ?
C27 N3 C23 118.4(3) . . ?
C27 N3 Pd1 123.2(2) . . ?
C23 N3 Pd1 118.4(2) . . ?
N1 C1 N2 107.3(2) . . ?
N1 C1 Pd1 128.1(2) . . ?
N2 C1 Pd1 124.6(2) . . ?
C7 C2 C3 121.7(3) . . ?
C7 C2 N1 106.2(2) . . ?
C3 C2 N1 132.1(3) . . ?
C4 C3 C2 116.1(3) . . ?
C4 C3 H3 121.9 . . ?
C2 C3 H3 121.9 . . ?
C5 C4 C3 122.1(3) . . ?
C5 C4 H4 119.0 . . ?
C3 C4 H4 119.0 . . ?
C4 C5 C6 122.0(3) . . ?
C4 C5 H5 119.0 . . ?
C6 C5 H5 119.0 . . ?
C5 C6 C7 116.5(3) . . ?
C5 C6 H6 121.7 . . ?
C7 C6 H6 121.7 . . ?
C2 C7 N2 106.9(2) . . ?
C2 C7 C6 121.5(3) . . ?
N2 C7 C6 131.6(3) . . ?
N1 C8 C9 114.6(3) . . ?
N1 C8 H8A 108.6 . . ?
C9 C8 H8A 108.6 . . ?
N1 C8 H8B 108.6 . . ?
C9 C8 H8B 108.6 . . ?
H8A C8 H8B 107.6 . . ?
C10A C9 C11 118.6(4) . . ?
C11 C9 C10B 117.3(4) . . ?
C10A C9 C8 116.8(4) . . ?
C11 C9 C8 117.1(3) . . ?
C10B C9 C8 116.3(4) . . ?
C10A C9 H9A 99.2 . . ?
C11 C9 H9A 99.2 . . ?
C8 C9 H9A 99.2 . . ?
C11 C9 H9B 100.3 . . ?
C10B C9 H9B 100.3 . . ?
C8 C9 H9B 100.3 . . ?
C9 C10A H10A 109.5 . . ?
C9 C10A H10B 109.5 . . ?
H10A C10A H10B 109.5 . . ?
C9 C10A H10C 109.5 . . ?
H10A C10A H10C 109.5 . . ?
H10B C10A H10C 109.5 . . ?
C9 C10B H10D 109.5 . . ?
C9 C10B H10E 109.5 . . ?
H10D C10B H10E 109.5 . . ?
C9 C10B H10F 109.5 . . ?
H10D C10B H10F 109.5 . . ?
H10E C10B H10F 109.5 . . ?
C9 C11 H11A 109.5 . . ?
C9 C11 H11B 109.5 . . ?
H11A C11 H11B 109.5 . . ?
C9 C11 H11C 109.5 . . ?
H11A C11 H11C 109.5 . . ?
H11B C11 H11C 109.5 . . ?
N2 C12 C13 113.8(3) . . ?
N2 C12 H12A 108.8 . . ?
C13 C12 H12A 108.8 . . ?
N2 C12 H12B 108.8 . . ?
C13 C12 H12B 108.8 . . ?
H12A C12 H12B 107.7 . . ?
C14 C13 C22 118.0(3) . . ?
C14 C13 C12 121.2(3) . . ?
C22 C13 C12 120.7(3) . . ?
C13 C14 C15 122.4(3) . . ?
C13 C14 H14 118.8 . . ?
C15 C14 H14 118.8 . . ?
C20 C15 C14 118.6(3) . . ?
C20 C15 C16 118.8(3) . . ?
C14 C15 C16 122.6(3) . . ?
C17 C16 C15 121.1(4) . . ?
C17 C16 H16 119.5 . . ?
C15 C16 H16 119.5 . . ?
C16 C17 C18 120.2(4) . . ?
C16 C17 H17 119.9 . . ?
C18 C17 H17 119.9 . . ?
C19 C18 C17 121.0(4) . . ?
C19 C18 H18 119.5 . . ?
C17 C18 H18 119.5 . . ?
C18 C19 C20 120.7(4) . . ?
C18 C19 H19 119.7 . . ?
C20 C19 H19 119.7 . . ?
C15 C20 C21 118.4(3) . . ?
C15 C20 C19 118.2(4) . . ?
C21 C20 C19 123.3(4) . . ?
C22 C21 C20 121.3(3) . . ?
C22 C21 H21 119.3 . . ?
C20 C21 H21 119.3 . . ?
C21 C22 C13 121.2(3) . . ?
C21 C22 H22 119.4 . . ?
C13 C22 H22 119.4 . . ?
N3 C23 C24 122.0(4) . . ?
N3 C23 H23 119.0 . . ?
C24 C23 H23 119.0 . . ?
C25 C24 C23 119.2(4) . . ?
C25 C24 H24 120.4 . . ?
C23 C24 H24 120.4 . . ?
C26 C25 C24 119.3(3) . . ?
C26 C25 H25 120.4 . . ?
C24 C25 H25 120.4 . . ?
C25 C26 C27 118.8(4) . . ?
C25 C26 H26 120.6 . . ?
C27 C26 H26 120.6 . . ?
N3 C27 C26 122.2(4) . . ?
N3 C27 H27 118.9 . . ?
C26 C27 H27 118.9 . . ?

loop_
_geom_bond_atom_site_label_1
_geom_bond_atom_site_label_2
_geom_bond_distance
_geom_bond_site_symmetry_2
_geom_bond_publ_flag
Pd1 C1 1.964(3) . ?
Pd1 N3 2.091(2) . ?
Pd1 Cl2 2.2975(11) . ?
Pd1 Cl1 2.2988(10) . ?
N1 C1 1.344(4) . ?
N1 C2 1.399(3) . ?
N1 C8 1.458(4) . ?
N2 C1 1.356(4) . ?
N2 C7 1.392(4) . ?
N2 C12 1.454(4) . ?
N3 C27 1.323(4) . ?
N3 C23 1.332(4) . ?
C2 C7 1.380(5) . ?
C2 C3 1.390(4) . ?
C3 C4 1.388(4) . ?
C3 H3 0.9300 . ?
C4 C5 1.374(5) . ?
C4 H4 0.9300 . ?
C5 C6 1.375(5) . ?
C5 H5 0.9300 . ?
C6 C7 1.396(4) . ?
C6 H6 0.9300 . ?
C8 C9 1.505(5) . ?
C8 H8A 0.9700 . ?
C8 H8B 0.9700 . ?
C9 C10A 1.4533(18) . ?
C9 C11 1.456(5) . ?
C9 C10B 1.4576(18) . ?
C9 H9A 0.9800 . ?
C9 H9B 0.9800 . ?
C10A H10A 0.9600 . ?
C10A H10B 0.9600 . ?
C10A H10C 0.9600 . ?
C10B H10D 0.9600 . ?
C10B H10E 0.9600 . ?
C10B H10F 0.9600 . ?
C11 H11A 0.9600 . ?
C11 H11B 0.9600 . ?
C11 H11C 0.9600 . ?
C12 C13 1.499(5) . ?
C12 H12A 0.9700 . ?
C12 H12B 0.9700 . ?
C13 C14 1.366(4) . ?
C13 C22 1.411(5) . ?
C14 C15 1.409(5) . ?
C14 H14 0.9300 . ?
C15 C20 1.405(5) . ?
C15 C16 1.414(5) . ?
C16 C17 1.354(6) . ?
C16 H16 0.9300 . ?
C17 C18 1.382(7) . ?
C17 H17 0.9300 . ?
C18 C19 1.351(6) . ?
C18 H18 0.9300 . ?
C19 C20 1.425(5) . ?
C19 H19 0.9300 . ?
C20 C21 1.413(5) . ?
C21 C22 1.349(5) . ?
C21 H21 0.9300 . ?
C22 H22 0.9300 . ?
C23 C24 1.369(5) . ?
C23 H23 0.9300 . ?
C24 C25 1.361(6) . ?
C24 H24 0.9300 . ?
C25 C26 1.357(7) . ?
C25 H25 0.9300 . ?
C26 C27 1.381(5) . ?
C26 H26 0.9300 . ?
C27 H27 0.9300 . ?

loop_
_geom_torsion_atom_site_label_1
_geom_torsion_atom_site_label_2
_geom_torsion_atom_site_label_3
_geom_torsion_atom_site_label_4
_geom_torsion
_geom_torsion_site_symmetry_1
_geom_torsion_site_symmetry_2
_geom_torsion_site_symmetry_3
_geom_torsion_site_symmetry_4
_geom_torsion_publ_flag
C2 N1 C1 N2 0.8(3) . . . . ?
C8 N1 C1 N2 179.3(3) . . . . ?
C2 N1 C1 Pd1 178.8(2) . . . . ?
C8 N1 C1 Pd1 -2.7(5) . . . . ?
C7 N2 C1 N1 -0.8(3) . . . . ?
C12 N2 C1 N1 -179.0(3) . . . . ?
C7 N2 C1 Pd1 -178.8(2) . . . . ?
C12 N2 C1 Pd1 2.9(4) . . . . ?
C1 N1 C2 C7 -0.6(3) . . . . ?
C8 N1 C2 C7 -179.1(3) . . . . ?
C1 N1 C2 C3 178.1(3) . . . . ?
C8 N1 C2 C3 -0.4(5) . . . . ?
C7 C2 C3 C4 -0.7(5) . . . . ?
N1 C2 C3 C4 -179.2(3) . . . . ?
C2 C3 C4 C5 -0.4(5) . . . . ?
C3 C4 C5 C6 0.8(6) . . . . ?
C4 C5 C6 C7 -0.1(5) . . . . ?
C3 C2 C7 N2 -178.8(3) . . . . ?
N1 C2 C7 N2 0.1(3) . . . . ?
C3 C2 C7 C6 1.5(5) . . . . ?
N1 C2 C7 C6 -179.6(3) . . . . ?
C1 N2 C7 C2 0.4(3) . . . . ?
C12 N2 C7 C2 178.7(3) . . . . ?
C1 N2 C7 C6 -179.9(3) . . . . ?
C12 N2 C7 C6 -1.6(5) . . . . ?
C5 C6 C7 C2 -1.1(5) . . . . ?
C5 C6 C7 N2 179.3(3) . . . . ?
C1 N1 C8 C9 92.3(4) . . . . ?
C2 N1 C8 C9 -89.4(4) . . . . ?
N1 C8 C9 C10A -82.7(5) . . . . ?
N1 C8 C9 C11 66.7(4) . . . . ?
N1 C8 C9 C10B -147.6(5) . . . . ?
C1 N2 C12 C13 102.5(3) . . . . ?
C7 N2 C12 C13 -75.5(4) . . . . ?
N2 C12 C13 C14 105.2(4) . . . . ?
N2 C12 C13 C22 -76.5(4) . . . . ?
C22 C13 C14 C15 1.3(5) . . . . ?
C12 C13 C14 C15 179.7(3) . . . . ?
C13 C14 C15 C20 0.0(5) . . . . ?
C13 C14 C15 C16 -178.9(4) . . . . ?
C20 C15 C16 C17 0.4(6) . . . . ?
C14 C15 C16 C17 179.4(4) . . . . ?
C15 C16 C17 C18 0.0(7) . . . . ?
C16 C17 C18 C19 -0.2(8) . . . . ?
C17 C18 C19 C20 -0.2(7) . . . . ?
C14 C15 C20 C21 -1.2(5) . . . . ?
C16 C15 C20 C21 177.8(4) . . . . ?
C14 C15 C20 C19 -179.8(3) . . . . ?
C16 C15 C20 C19 -0.8(5) . . . . ?
C18 C19 C20 C15 0.7(6) . . . . ?
C18 C19 C20 C21 -177.8(4) . . . . ?
C15 C20 C21 C22 1.1(6) . . . . ?
C19 C20 C21 C22 179.6(4) . . . . ?
C20 C21 C22 C13 0.2(6) . . . . ?
C14 C13 C22 C21 -1.4(6) . . . . ?
C12 C13 C22 C21 -179.8(3) . . . . ?
C27 N3 C23 C24 -0.5(6) . . . . ?
Pd1 N3 C23 C24 179.1(3) . . . . ?
N3 C23 C24 C25 1.0(6) . . . . ?
C23 C24 C25 C26 0.0(7) . . . . ?
C24 C25 C26 C27 -1.4(7) . . . . ?
C23 N3 C27 C26 -1.0(6) . . . . ?
Pd1 N3 C27 C26 179.4(3) . . . . ?
C25 C26 C27 N3 2.0(6) . . . . ?
